data_7158643
loop_
_publ_author_name
'Cheng, Ya-Long'
'Wu, Guoqing'
'Zang, Yong-Jun'
'Hu, Yuan-Yang'
'Qin, Lu-Zhe'
'Wen, Xiaoan'
'Xu, Qing-Long'

_publ_section_title
;
 Diversity synthesis of indole derivatives <i>via</i> catalyst control
 cyclization reaction of 2-indolylmethanols and azonaphthalene.
;
_journal_issue 19
_journal_name_full 'Organic &amp; biomolecular chemistry'
_journal_page_first 3930
_journal_page_last 3939
_journal_paper_doi 10.1039/d2ob00516f
_journal_volume 20
_journal_year 2022
_chemical_formula_sum 'C37 H35 N3 O4'
_chemical_formula_weight 585.68
_space_group_crystal_system monoclinic
_space_group_IT_number 14
_space_group_name_Hall '-P 2ybc'
_space_group_name_H-M_alt 'P 1 21/c 1'
_atom_sites_solution_hydrogens geom
_audit_creation_method SHELXL-2014/7
_audit_update_record
;
2022-03-01 deposited with the CCDC.	2022-04-14 downloaded from the CCDC.
;
_cell_angle_alpha 90
_cell_angle_beta 109.518(3)
_cell_angle_gamma 90
_cell_formula_units_Z 4
_cell_length_a 15.4317(10)
_cell_length_b 13.3076(8)
_cell_length_c 15.3933(11)
_cell_measurement_reflns_used 4329
_cell_measurement_temperature 296(2)
_cell_measurement_theta_max 29.450
_cell_measurement_theta_min 2.266
_cell_volume 2979.5(3)
_computing_structure_refinement 'SHELXL-2014/7 (Sheldrick, 2014)'
_diffrn_ambient_temperature 296(2)
_diffrn_measured_fraction_theta_full 0.998
_diffrn_measured_fraction_theta_max 0.993
_diffrn_measurement_device_type 'Bruker APEX-II CCD'
_diffrn_measurement_method '\f and \w scans'
_diffrn_radiation_type MoK\a
_diffrn_radiation_wavelength 0.71073
_diffrn_reflns_av_R_equivalents 0.0580
_diffrn_reflns_av_unetI/netI 0.0537
_diffrn_reflns_Laue_measured_fraction_full 0.998
_diffrn_reflns_Laue_measured_fraction_max 0.993
_diffrn_reflns_limit_h_max 20
_diffrn_reflns_limit_h_min -20
_diffrn_reflns_limit_k_max 17
_diffrn_reflns_limit_k_min -17
_diffrn_reflns_limit_l_max 13
_diffrn_reflns_limit_l_min -20
_diffrn_reflns_number 27650
_diffrn_reflns_point_group_measured_fraction_full 0.998
_diffrn_reflns_point_group_measured_fraction_max 0.993
_diffrn_reflns_theta_full 25.242
_diffrn_reflns_theta_max 27.551
_diffrn_reflns_theta_min 2.227
_exptl_absorpt_coefficient_mu 0.085
_exptl_absorpt_correction_T_max 0.892
_exptl_absorpt_correction_T_min 0.760
_exptl_absorpt_correction_type multi-scan
_exptl_crystal_colour colorless
_exptl_crystal_density_diffrn 1.306
_exptl_crystal_description bulk
_exptl_crystal_F_000 1240
_exptl_crystal_size_max 0.200
_exptl_crystal_size_mid 0.100
_exptl_crystal_size_min 0.100
_refine_diff_density_max 0.701
_refine_diff_density_min -0.708
_refine_diff_density_rms 0.062
_refine_ls_extinction_method none
_refine_ls_goodness_of_fit_ref 1.003
_refine_ls_hydrogen_treatment constr
_refine_ls_matrix_type full
_refine_ls_number_parameters 361
_refine_ls_number_reflns 6841
_refine_ls_number_restraints 1
_refine_ls_restrained_S_all 1.013
_refine_ls_R_factor_all 0.1070
_refine_ls_R_factor_gt 0.0763
_refine_ls_shift/su_max 0.000
_refine_ls_shift/su_mean 0.000
_refine_ls_structure_factor_coef Fsqd
_refine_ls_weighting_details 'w=1/[\s^2^(Fo^2^)+(0.0800P)^2^+2.9000P] where P=(Fo^2^+2Fc^2^)/3'
_refine_ls_weighting_scheme calc
_refine_ls_wR_factor_gt 0.1812
_refine_ls_wR_factor_ref 0.2081
_reflns_Friedel_coverage 0.000
_reflns_number_gt 4711
_reflns_number_total 6841
_reflns_threshold_expression 'I > 2\s(I)'
_cod_data_source_file d2ob00516f2.cif
_cod_data_source_block X
_cod_depositor_comments 'Adding full bibliography for 7158642--7158644.cif.'
_cod_original_sg_symbol_H-M 'P 21/c'
_cod_database_code 7158643
_shelx_shelxl_version_number 2014/7
_shelx_space_group_comment
;
The symmetry employed for this shelxl refinement is uniquely defined
by the following loop, which should always be used as a source of
symmetry information in preference to the above space-group names.
They are only intended as comments.
;
_shelx_estimated_absorpt_t_min 0.983
_shelx_estimated_absorpt_t_max 0.992

loop_
_space_group_symop_operation_xyz
'x, y, z'
'-x, y+1/2, -z+1/2'
'-x, -y, -z'
'x, -y-1/2, z-1/2'

loop_
_atom_site_label
_atom_site_type_symbol
_atom_site_fract_x
_atom_site_fract_y
_atom_site_fract_z
_atom_site_U_iso_or_equiv
_atom_site_adp_type
_atom_site_occupancy
_atom_site_site_symmetry_order
_atom_site_calc_flag
_atom_site_refinement_flags_posn
_atom_site_refinement_flags_adp
_atom_site_refinement_flags_occupancy
_atom_site_disorder_assembly
_atom_site_disorder_group
C1 C 0.25573(15) 0.88700(17) 0.10377(16) 0.0350(5) Uani 1 1 d . . . . .
O1 O 0.46155(16) 0.7327(3) 0.23320(18) 0.0932(10) Uani 1 1 d D . . . .
N1 N 0.27729(15) 0.97966(16) 0.15450(15) 0.0450(5) Uani 1 1 d . . . . .
H1A H 0.3305 1.0079 0.1719 0.054 Uiso 1 1 calc R U . . .
N2 N 0.28551(13) 0.79409(15) 0.16446(13) 0.0361(4) Uani 1 1 d . . . . .
O2 O 0.46186(15) 0.7651(2) 0.37434(15) 0.0851(9) Uani 1 1 d . . . . .
C2 C 0.20080(17) 1.01713(17) 0.17148(17) 0.0389(5) Uani 1 1 d . . . . .
O3 O 0.40226(11) 0.86985(15) 0.08165(13) 0.0464(4) Uani 1 1 d . . . . .
H3A H 0.4103 0.8279 0.1226 0.070 Uiso 1 1 calc R U . . .
C3 C 0.1951(2) 1.09897(19) 0.22566(19) 0.0515(7) Uani 1 1 d . . . . .
H3B H 0.2464 1.1384 0.2545 0.062 Uiso 1 1 calc R U . . .
N3 N 0.34045(14) 0.80642(17) 0.25578(14) 0.0430(5) Uani 1 1 d . . . . .
H3C H 0.3218 0.8405 0.2936 0.052 Uiso 1 1 calc R U . . .
C4 C 0.1111(2) 1.1200(2) 0.2354(2) 0.0565(8) Uani 1 1 d . . . . .
H4A H 0.1066 1.1735 0.2726 0.068 Uiso 1 1 calc R U . . .
C5 C 0.0340(2) 1.0640(2) 0.19177(19) 0.0546(8) Uani 1 1 d . . . . .
H5A H -0.0215 1.0794 0.1999 0.066 Uiso 1 1 calc R U . . .
C6 C 0.03911(18) 0.9834(2) 0.13481(17) 0.0439(6) Uani 1 1 d . . . . .
H6A H -0.0129 0.9453 0.1050 0.053 Uiso 1 1 calc R U . . .
C7 C 0.12201(16) 0.96142(17) 0.12360(16) 0.0364(5) Uani 1 1 d . . . . .
C8 C 0.14830(15) 0.87982(17) 0.06840(15) 0.0328(5) Uani 1 1 d . . . . .
H8A H 0.1224 0.8927 0.0020 0.039 Uiso 1 1 calc R U . . .
C9 C 0.12943(15) 0.77427(17) 0.09152(15) 0.0337(5) Uani 1 1 d . . . . .
C10 C 0.04529(16) 0.72077(18) 0.06173(16) 0.0373(5) Uani 1 1 d . . . . .
C11 C -0.03666(17) 0.7586(2) -0.00351(18) 0.0456(6) Uani 1 1 d . . . . .
H11A H -0.0373 0.8223 -0.0286 0.055 Uiso 1 1 calc R U . . .
C12 C -0.11480(19) 0.7011(2) -0.0294(2) 0.0545(7) Uani 1 1 d . . . . .
H12A H -0.1682 0.7263 -0.0724 0.065 Uiso 1 1 calc R U . . .
C13 C -0.1160(2) 0.6060(2) 0.0072(2) 0.0586(8) Uani 1 1 d . . . . .
H13A H -0.1701 0.5688 -0.0108 0.070 Uiso 1 1 calc R U . . .
C14 C -0.0384(2) 0.5672(2) 0.0693(2) 0.0534(7) Uani 1 1 d . . . . .
H14A H -0.0402 0.5032 0.0930 0.064 Uiso 1 1 calc R U . . .
C15 C 0.04503(18) 0.62174(19) 0.09867(17) 0.0421(6) Uani 1 1 d . . . . .
C16 C 0.1271(2) 0.5821(2) 0.16100(18) 0.0469(6) Uani 1 1 d . . . . .
H16A H 0.1261 0.5184 0.1855 0.056 Uiso 1 1 calc R U . . .
C17 C 0.20826(18) 0.63445(18) 0.18659(17) 0.0415(6) Uani 1 1 d . . . . .
H17A H 0.2622 0.6066 0.2265 0.050 Uiso 1 1 calc R U . . .
C18 C 0.20727(16) 0.73187(17) 0.15043(16) 0.0348(5) Uani 1 1 d . . . . .
C19 C 0.30699(15) 0.87842(18) 0.03188(16) 0.0356(5) Uani 1 1 d . . . . .
C20 C 0.29831(17) 0.97016(18) -0.03021(18) 0.0418(6) Uani 1 1 d . . . . .
C21 C 0.22814(19) 1.0411(2) -0.0490(2) 0.0517(7) Uani 1 1 d . . . . .
H21A H 0.1850 1.0371 -0.0190 0.062 Uiso 1 1 calc R U . . .
C22 C 0.2217(3) 1.1179(2) -0.1119(3) 0.0671(9) Uani 1 1 d . . . . .
H22A H 0.1739 1.1641 -0.1245 0.081 Uiso 1 1 calc R U . . .
C23 C 0.2870(3) 1.1257(3) -0.1562(3) 0.0722(10) Uani 1 1 d . . . . .
H23A H 0.2822 1.1761 -0.1994 0.087 Uiso 1 1 calc R U . . .
C24 C 0.3579(3) 1.0584(3) -0.1354(2) 0.0677(9) Uani 1 1 d . . . . .
H24A H 0.4027 1.0649 -0.1632 0.081 Uiso 1 1 calc R U . . .
C25 C 0.3644(2) 0.9810(2) -0.0740(2) 0.0526(7) Uani 1 1 d . . . . .
H25A H 0.4128 0.9356 -0.0615 0.063 Uiso 1 1 calc R U . . .
C26 C 0.26993(15) 0.78472(17) -0.02860(16) 0.0340(5) Uani 1 1 d . . . . .
C27 C 0.19231(17) 0.79186(19) -0.10677(17) 0.0396(5) Uani 1 1 d . . . . .
H27A H 0.1663 0.8545 -0.1260 0.047 Uiso 1 1 calc R U . . .
C28 C 0.15281(19) 0.7063(2) -0.15688(18) 0.0469(6) Uani 1 1 d . . . . .
H28A H 0.1001 0.7121 -0.2084 0.056 Uiso 1 1 calc R U . . .
C29 C 0.1915(2) 0.6138(2) -0.1302(2) 0.0529(7) Uani 1 1 d . . . . .
H29A H 0.1647 0.5565 -0.1627 0.064 Uiso 1 1 calc R U . . .
C30 C 0.2709(2) 0.6064(2) -0.0544(2) 0.0522(7) Uani 1 1 d . . . . .
H30A H 0.2984 0.5440 -0.0374 0.063 Uiso 1 1 calc R U . . .
C31 C 0.30996(19) 0.6907(2) -0.00360(19) 0.0454(6) Uani 1 1 d . . . . .
H31A H 0.3631 0.6845 0.0474 0.054 Uiso 1 1 calc R U . . .
C32 C 0.4238(2) 0.7632(3) 0.2829(2) 0.0618(8) Uani 1 1 d . . . . .
C33 C 0.5501(4) 0.7111(4) 0.4124(4) 0.116 Uani 1 1 d . . . . .
H33A H 0.5622 0.6997 0.4777 0.139 Uiso 1 1 calc R U . . .
H33B H 0.5443 0.6459 0.3828 0.139 Uiso 1 1 calc R U . . .
C34 C 0.6255(4) 0.7613(5) 0.4013(5) 0.130 Uani 1 1 d . . . . .
H34A H 0.6800 0.7217 0.4277 0.195 Uiso 1 1 calc R U . . .
H34B H 0.6151 0.7713 0.3369 0.195 Uiso 1 1 calc R U . . .
H34C H 0.6331 0.8252 0.4318 0.195 Uiso 1 1 calc R U . . .
O4 O 0.5838(5) 0.5772(5) 0.2132(5) 0.217 Uani 1 1 d . . . . .
C35 C 0.4768(8) 0.4947(9) 0.1850(9) 0.255 Uani 1 1 d . . . . .
H35A H 0.4258 0.4572 0.1452 0.383 Uiso 1 1 calc R U . . .
H35B H 0.5163 0.4506 0.2305 0.383 Uiso 1 1 calc R U . . .
H35C H 0.4545 0.5470 0.2150 0.383 Uiso 1 1 calc R U . . .
C36 C 0.5295(4) 0.5404(5) 0.1293(5) 0.119 Uani 1 1 d . . . . .
C37 C 0.5602(8) 0.6241(9) 0.0822(9) 0.262 Uani 1 1 d . . . . .
H37A H 0.5311 0.6180 0.0167 0.393 Uiso 1 1 calc R U . . .
H37B H 0.5436 0.6872 0.1024 0.393 Uiso 1 1 calc R U . . .
H37C H 0.6258 0.6211 0.0971 0.393 Uiso 1 1 calc R U . . .

loop_
_atom_site_aniso_label
_atom_site_aniso_U_11
_atom_site_aniso_U_22
_atom_site_aniso_U_33
_atom_site_aniso_U_23
_atom_site_aniso_U_13
_atom_site_aniso_U_12
C1 0.0357(11) 0.0340(11) 0.0343(12) -0.0015(9) 0.0101(9) 0.0006(9)
O1 0.0596(14) 0.159(3) 0.0687(16) 0.0486(17) 0.0322(13) 0.0568(16)
N1 0.0413(11) 0.0433(11) 0.0470(12) -0.0140(10) 0.0101(9) -0.0051(9)
N2 0.0350(10) 0.0412(10) 0.0301(10) -0.0010(8) 0.0082(8) 0.0022(8)
O2 0.0465(12) 0.151(3) 0.0446(12) 0.0326(14) -0.0028(10) -0.0141(14)
C2 0.0485(13) 0.0330(11) 0.0346(12) 0.0041(9) 0.0131(10) 0.0064(10)
O3 0.0327(9) 0.0621(11) 0.0429(10) 0.0000(9) 0.0104(7) -0.0002(8)
C3 0.079(2) 0.0331(12) 0.0412(14) -0.0009(11) 0.0194(14) 0.0062(12)
N3 0.0353(10) 0.0604(13) 0.0308(10) -0.0006(9) 0.0076(8) 0.0004(9)
C4 0.089(2) 0.0404(14) 0.0424(15) 0.0015(12) 0.0255(15) 0.0221(15)
C5 0.0651(18) 0.0586(17) 0.0438(15) 0.0117(13) 0.0229(14) 0.0325(15)
C6 0.0463(13) 0.0509(14) 0.0349(13) 0.0065(11) 0.0140(11) 0.0138(11)
C7 0.0451(13) 0.0347(11) 0.0295(11) 0.0033(9) 0.0125(10) 0.0079(10)
C8 0.0326(11) 0.0367(11) 0.0287(11) -0.0013(9) 0.0098(9) 0.0020(9)
C9 0.0382(11) 0.0379(11) 0.0276(11) -0.0025(9) 0.0146(9) 0.0026(9)
C10 0.0414(12) 0.0430(12) 0.0312(11) -0.0039(10) 0.0171(10) -0.0032(10)
C11 0.0410(13) 0.0574(16) 0.0386(13) -0.0008(12) 0.0135(11) -0.0064(11)
C12 0.0438(14) 0.0740(19) 0.0459(15) -0.0032(14) 0.0150(12) -0.0120(13)
C13 0.0516(16) 0.073(2) 0.0568(18) -0.0155(15) 0.0259(14) -0.0276(15)
C14 0.0649(18) 0.0520(15) 0.0526(16) -0.0068(13) 0.0320(15) -0.0188(13)
C15 0.0516(14) 0.0445(13) 0.0354(12) -0.0037(10) 0.0215(11) -0.0062(11)
C16 0.0677(17) 0.0386(13) 0.0413(14) 0.0017(11) 0.0272(13) 0.0004(12)
C17 0.0515(14) 0.0400(12) 0.0329(12) 0.0029(10) 0.0140(11) 0.0092(11)
C18 0.0384(12) 0.0386(12) 0.0279(11) -0.0029(9) 0.0117(9) 0.0027(9)
C19 0.0313(11) 0.0402(12) 0.0350(12) -0.0006(10) 0.0106(9) -0.0005(9)
C20 0.0441(13) 0.0387(12) 0.0435(14) -0.0033(11) 0.0158(11) -0.0112(10)
C21 0.0500(15) 0.0462(14) 0.0598(17) 0.0105(13) 0.0197(13) 0.0001(12)
C22 0.083(2) 0.0464(16) 0.074(2) 0.0116(15) 0.0294(19) -0.0010(15)
C23 0.098(3) 0.0519(18) 0.072(2) 0.0162(16) 0.035(2) -0.0102(18)
C24 0.088(2) 0.0594(19) 0.069(2) 0.0011(16) 0.0441(19) -0.0226(17)
C25 0.0581(16) 0.0486(15) 0.0582(17) -0.0020(13) 0.0287(14) -0.0096(13)
C26 0.0366(11) 0.0354(11) 0.0349(12) -0.0029(9) 0.0185(10) -0.0019(9)
C27 0.0466(13) 0.0419(12) 0.0337(12) -0.0010(10) 0.0180(10) -0.0013(10)
C28 0.0547(15) 0.0539(15) 0.0352(13) -0.0086(11) 0.0190(12) -0.0103(12)
C29 0.0747(19) 0.0453(14) 0.0507(16) -0.0143(12) 0.0368(15) -0.0175(13)
C30 0.0714(19) 0.0368(13) 0.0598(18) 0.0001(12) 0.0370(16) 0.0051(12)
C31 0.0495(14) 0.0476(14) 0.0441(14) 0.0029(11) 0.0224(12) 0.0057(11)
C32 0.0422(15) 0.096(2) 0.0458(16) 0.0219(16) 0.0128(13) 0.0076(15)
C33 0.116 0.116 0.116 0.000 0.039 0.000
C34 0.130 0.130 0.130 0.000 0.043 0.000
O4 0.217 0.217 0.217 0.000 0.072 0.000
C35 0.255 0.255 0.255 0.000 0.085 0.000
C36 0.119 0.119 0.119 0.000 0.040 0.000
C37 0.262 0.262 0.262 0.000 0.088 0.000

loop_
_atom_type_symbol
_atom_type_description
_atom_type_scat_dispersion_real
_atom_type_scat_dispersion_imag
_atom_type_scat_source
C C 0.0033 0.0016 'International Tables Vol C Tables 4.2.6.8 and 6.1.1.4'
H H 0.0000 0.0000 'International Tables Vol C Tables 4.2.6.8 and 6.1.1.4'
N N 0.0061 0.0033 'International Tables Vol C Tables 4.2.6.8 and 6.1.1.4'
O O 0.0106 0.0060 'International Tables Vol C Tables 4.2.6.8 and 6.1.1.4'

loop_
_geom_angle_atom_site_label_1
_geom_angle_atom_site_label_2
_geom_angle_atom_site_label_3
_geom_angle
_geom_angle_site_symmetry_1
_geom_angle_site_symmetry_3
_geom_angle_publ_flag
N1 C1 N2 113.26(19) . . ?
N1 C1 C19 111.52(19) . . ?
N2 C1 C19 104.72(17) . . ?
N1 C1 C8 105.50(18) . . ?
N2 C1 C8 103.35(17) . . ?
C19 C1 C8 118.45(18) . . ?
C2 N1 C1 110.8(2) . . ?
C2 N1 H1A 124.6 . . ?
C1 N1 H1A 124.6 . . ?
N3 N2 C18 115.07(19) . . ?
N3 N2 C1 118.80(18) . . ?
C18 N2 C1 108.23(17) . . ?
C32 O2 C33 115.6(4) . . ?
N1 C2 C3 128.5(2) . . ?
N1 C2 C7 110.7(2) . . ?
C3 C2 C7 120.7(2) . . ?
C19 O3 H3A 109.5 . . ?
C4 C3 C2 118.2(3) . . ?
C4 C3 H3B 120.9 . . ?
C2 C3 H3B 120.9 . . ?
C32 N3 N2 117.5(2) . . ?
C32 N3 H3C 121.2 . . ?
N2 N3 H3C 121.2 . . ?
C5 C4 C3 121.8(3) . . ?
C5 C4 H4A 119.1 . . ?
C3 C4 H4A 119.1 . . ?
C4 C5 C6 120.0(3) . . ?
C4 C5 H5A 120.0 . . ?
C6 C5 H5A 120.0 . . ?
C7 C6 C5 119.2(3) . . ?
C7 C6 H6A 120.4 . . ?
C5 C6 H6A 120.4 . . ?
C6 C7 C2 120.0(2) . . ?
C6 C7 C8 131.0(2) . . ?
C2 C7 C8 109.0(2) . . ?
C9 C8 C7 115.34(19) . . ?
C9 C8 C1 103.97(17) . . ?
C7 C8 C1 102.25(18) . . ?
C9 C8 H8A 111.5 . . ?
C7 C8 H8A 111.5 . . ?
C1 C8 H8A 111.5 . . ?
C18 C9 C10 121.1(2) . . ?
C18 C9 C8 110.3(2) . . ?
C10 C9 C8 128.5(2) . . ?
C9 C10 C11 123.7(2) . . ?
C9 C10 C15 117.2(2) . . ?
C11 C10 C15 119.1(2) . . ?
C12 C11 C10 119.8(3) . . ?
C12 C11 H11A 120.1 . . ?
C10 C11 H11A 120.1 . . ?
C11 C12 C13 121.4(3) . . ?
C11 C12 H12A 119.3 . . ?
C13 C12 H12A 119.3 . . ?
C14 C13 C12 120.2(3) . . ?
C14 C13 H13A 119.9 . . ?
C12 C13 H13A 119.9 . . ?
C13 C14 C15 121.5(3) . . ?
C13 C14 H14A 119.2 . . ?
C15 C14 H14A 119.2 . . ?
C16 C15 C14 122.7(3) . . ?
C16 C15 C10 119.5(2) . . ?
C14 C15 C10 117.9(2) . . ?
C17 C16 C15 122.1(2) . . ?
C17 C16 H16A 118.9 . . ?
C15 C16 H16A 118.9 . . ?
C16 C17 C18 117.8(2) . . ?
C16 C17 H17A 121.1 . . ?
C18 C17 H17A 121.1 . . ?
C9 C18 C17 122.3(2) . . ?
C9 C18 N2 112.1(2) . . ?
C17 C18 N2 125.5(2) . . ?
O3 C19 C20 105.11(19) . . ?
O3 C19 C26 111.63(19) . . ?
C20 C19 C26 109.27(19) . . ?
O3 C19 C1 107.56(18) . . ?
C20 C19 C1 115.12(19) . . ?
C26 C19 C1 108.17(18) . . ?
C21 C20 C25 118.0(3) . . ?
C21 C20 C19 124.8(2) . . ?
C25 C20 C19 117.1(2) . . ?
C22 C21 C20 120.9(3) . . ?
C22 C21 H21A 119.6 . . ?
C20 C21 H21A 119.6 . . ?
C21 C22 C23 120.1(3) . . ?
C21 C22 H22A 120.0 . . ?
C23 C22 H22A 120.0 . . ?
C24 C23 C22 119.3(3) . . ?
C24 C23 H23A 120.4 . . ?
C22 C23 H23A 120.4 . . ?
C23 C24 C25 121.2(3) . . ?
C23 C24 H24A 119.4 . . ?
C25 C24 H24A 119.4 . . ?
C24 C25 C20 120.5(3) . . ?
C24 C25 H25A 119.7 . . ?
C20 C25 H25A 119.7 . . ?
C27 C26 C31 118.4(2) . . ?
C27 C26 C19 120.3(2) . . ?
C31 C26 C19 121.2(2) . . ?
C26 C27 C28 120.9(2) . . ?
C26 C27 H27A 119.5 . . ?
C28 C27 H27A 119.5 . . ?
C29 C28 C27 120.1(3) . . ?
C29 C28 H28A 120.0 . . ?
C27 C28 H28A 120.0 . . ?
C28 C29 C30 119.4(2) . . ?
C28 C29 H29A 120.3 . . ?
C30 C29 H29A 120.3 . . ?
C29 C30 C31 120.9(3) . . ?
C29 C30 H30A 119.6 . . ?
C31 C30 H30A 119.6 . . ?
C30 C31 C26 120.2(3) . . ?
C30 C31 H31A 119.9 . . ?
C26 C31 H31A 119.9 . . ?
O1 C32 O2 123.6(3) . . ?
O1 C32 N3 125.2(3) . . ?
O2 C32 N3 111.0(3) . . ?
C34 C33 O2 114.4(5) . . ?
C34 C33 H33A 108.7 . . ?
O2 C33 H33A 108.7 . . ?
C34 C33 H33B 108.7 . . ?
O2 C33 H33B 108.7 . . ?
H33A C33 H33B 107.6 . . ?
C33 C34 H34A 109.5 . . ?
C33 C34 H34B 109.5 . . ?
H34A C34 H34B 109.5 . . ?
C33 C34 H34C 109.5 . . ?
H34A C34 H34C 109.5 . . ?
H34B C34 H34C 109.5 . . ?
O4 O4 C36 0(10) 1 . ?
O4 O4 C35 0(10) 1 . ?
C36 O4 C35 51.0(5) . . ?
C36 C35 O4 45.7(4) . 1 ?
C36 C35 O4 45.7(4) . . ?
O4 C35 O4 0.0(4) 1 . ?
C36 C35 H35A 109.5 . . ?
O4 C35 H35A 155.2 1 . ?
O4 C35 H35A 155.2 . . ?
C36 C35 H35B 109.5 . . ?
O4 C35 H35B 84.0 1 . ?
O4 C35 H35B 84.0 . . ?
H35A C35 H35B 109.5 . . ?
C36 C35 H35C 109.5 . . ?
O4 C35 H35C 84.0 1 . ?
O4 C35 H35C 84.0 . . ?
H35A C35 H35C 109.5 . . ?
H35B C35 H35C 109.5 . . ?
O4 C36 O4 0.0(7) 1 . ?
O4 C36 C37 89.8(6) 1 . ?
O4 C36 C37 89.8(6) . . ?
O4 C36 C35 83.3(6) 1 . ?
O4 C36 C35 83.3(6) . . ?
C37 C36 C35 154.9(8) . . ?
C36 C37 H37A 109.5 . . ?
C36 C37 H37B 109.5 . . ?
H37A C37 H37B 109.5 . . ?
C36 C37 H37C 109.5 . . ?
H37A C37 H37C 109.5 . . ?
H37B C37 H37C 109.5 . . ?

loop_
_geom_bond_atom_site_label_1
_geom_bond_atom_site_label_2
_geom_bond_distance
_geom_bond_site_symmetry_2
_geom_bond_publ_flag
C1 N1 1.438(3) . ?
C1 N2 1.525(3) . ?
C1 C19 1.565(3) . ?
C1 C8 1.566(3) . ?
O1 C32 1.178(4) . ?
N1 C2 1.384(3) . ?
N1 H1A 0.8600 . ?
N2 N3 1.388(3) . ?
N2 C18 1.420(3) . ?
O2 C32 1.332(4) . ?
O2 C33 1.477(6) . ?
C2 C3 1.392(3) . ?
C2 C7 1.404(3) . ?
O3 C19 1.417(3) . ?
O3 H3A 0.8200 . ?
C3 C4 1.383(4) . ?
C3 H3B 0.9300 . ?
N3 C32 1.342(4) . ?
N3 H3C 0.8600 . ?
C4 C5 1.374(5) . ?
C4 H4A 0.9300 . ?
C5 C6 1.404(4) . ?
C5 H5A 0.9300 . ?
C6 C7 1.378(3) . ?
C6 H6A 0.9300 . ?
C7 C8 1.515(3) . ?
C8 C9 1.501(3) . ?
C8 H8A 0.9800 . ?
C9 C18 1.362(3) . ?
C9 C10 1.416(3) . ?
C10 C11 1.419(3) . ?
C10 C15 1.436(3) . ?
C11 C12 1.370(4) . ?
C11 H11A 0.9300 . ?
C12 C13 1.388(4) . ?
C12 H12A 0.9300 . ?
C13 C14 1.360(4) . ?
C13 H13A 0.9300 . ?
C14 C15 1.415(4) . ?
C14 H14A 0.9300 . ?
C15 C16 1.411(4) . ?
C16 C17 1.371(4) . ?
C16 H16A 0.9300 . ?
C17 C18 1.409(3) . ?
C17 H17A 0.9300 . ?
C19 C20 1.528(3) . ?
C19 C26 1.547(3) . ?
C20 C21 1.392(4) . ?
C20 C25 1.405(4) . ?
C21 C22 1.388(4) . ?
C21 H21A 0.9300 . ?
C22 C23 1.396(5) . ?
C22 H22A 0.9300 . ?
C23 C24 1.368(5) . ?
C23 H23A 0.9300 . ?
C24 C25 1.378(4) . ?
C24 H24A 0.9300 . ?
C25 H25A 0.9300 . ?
C26 C27 1.389(3) . ?
C26 C31 1.391(3) . ?
C27 C28 1.396(4) . ?
C27 H27A 0.9300 . ?
C28 C29 1.370(4) . ?
C28 H28A 0.9300 . ?
C29 C30 1.384(4) . ?
C29 H29A 0.9300 . ?
C30 C31 1.386(4) . ?
C30 H30A 0.9300 . ?
C31 H31A 0.9300 . ?
C33 C34 1.401(7) . ?
C33 H33A 0.9700 . ?
C33 H33B 0.9700 . ?
C34 H34A 0.9600 . ?
C34 H34B 0.9600 . ?
C34 H34C 0.9600 . ?
O4 O4 0.00(2) 1 ?
O4 C36 1.374(8) . ?
O4 C35 1.908(12) . ?
C35 C36 1.493(12) . ?
C35 O4 1.908(12) 1 ?
C35 H35A 0.9600 . ?
C35 H35B 0.9600 . ?
C35 H35C 0.9600 . ?
C36 O4 1.374(8) 1 ?
C36 C37 1.491(12) . ?
C37 H37A 0.9600 . ?
C37 H37B 0.9600 . ?
C37 H37C 0.9600 . ?

loop_
_geom_torsion_atom_site_label_1
_geom_torsion_atom_site_label_2
_geom_torsion_atom_site_label_3
_geom_torsion_atom_site_label_4
_geom_torsion
_geom_torsion_site_symmetry_1
_geom_torsion_site_symmetry_2
_geom_torsion_site_symmetry_3
_geom_torsion_site_symmetry_4
_geom_torsion_publ_flag
N2 C1 N1 C2 -99.2(2) . . . . ?
C19 C1 N1 C2 142.9(2) . . . . ?
C8 C1 N1 C2 13.1(3) . . . . ?
N1 C1 N2 N3 -9.5(3) . . . . ?
C19 C1 N2 N3 112.2(2) . . . . ?
C8 C1 N2 N3 -123.1(2) . . . . ?
N1 C1 N2 C18 124.2(2) . . . . ?
C19 C1 N2 C18 -114.13(19) . . . . ?
C8 C1 N2 C18 10.5(2) . . . . ?
C1 N1 C2 C3 173.1(2) . . . . ?
C1 N1 C2 C7 -8.1(3) . . . . ?
N1 C2 C3 C4 -177.4(3) . . . . ?
C7 C2 C3 C4 3.9(4) . . . . ?
C18 N2 N3 C32 110.4(3) . . . . ?
C1 N2 N3 C32 -119.0(3) . . . . ?
C2 C3 C4 C5 -1.5(4) . . . . ?
C3 C4 C5 C6 -0.5(4) . . . . ?
C4 C5 C6 C7 0.1(4) . . . . ?
C5 C6 C7 C2 2.2(4) . . . . ?
C5 C6 C7 C8 179.2(2) . . . . ?
N1 C2 C7 C6 176.8(2) . . . . ?
C3 C2 C7 C6 -4.3(4) . . . . ?
N1 C2 C7 C8 -0.8(3) . . . . ?
C3 C2 C7 C8 178.1(2) . . . . ?
C6 C7 C8 C9 -56.8(3) . . . . ?
C2 C7 C8 C9 120.4(2) . . . . ?
C6 C7 C8 C1 -168.9(2) . . . . ?
C2 C7 C8 C1 8.3(2) . . . . ?
N1 C1 C8 C9 -132.94(19) . . . . ?
N2 C1 C8 C9 -13.8(2) . . . . ?
C19 C1 C8 C9 101.4(2) . . . . ?
N1 C1 C8 C7 -12.6(2) . . . . ?
N2 C1 C8 C7 106.54(19) . . . . ?
C19 C1 C8 C7 -138.3(2) . . . . ?
C7 C8 C9 C18 -97.9(2) . . . . ?
C1 C8 C9 C18 13.2(2) . . . . ?
C7 C8 C9 C10 80.8(3) . . . . ?
C1 C8 C9 C10 -168.1(2) . . . . ?
C18 C9 C10 C11 -176.2(2) . . . . ?
C8 C9 C10 C11 5.2(4) . . . . ?
C18 C9 C10 C15 2.1(3) . . . . ?
C8 C9 C10 C15 -176.5(2) . . . . ?
C9 C10 C11 C12 179.1(2) . . . . ?
C15 C10 C11 C12 0.8(4) . . . . ?
C10 C11 C12 C13 0.3(4) . . . . ?
C11 C12 C13 C14 -0.9(5) . . . . ?
C12 C13 C14 C15 0.3(5) . . . . ?
C13 C14 C15 C16 -178.2(3) . . . . ?
C13 C14 C15 C10 0.8(4) . . . . ?
C9 C10 C15 C16 -0.7(3) . . . . ?
C11 C10 C15 C16 177.7(2) . . . . ?
C9 C10 C15 C14 -179.7(2) . . . . ?
C11 C10 C15 C14 -1.3(4) . . . . ?
C14 C15 C16 C17 177.8(3) . . . . ?
C10 C15 C16 C17 -1.2(4) . . . . ?
C15 C16 C17 C18 1.7(4) . . . . ?
C10 C9 C18 C17 -1.6(4) . . . . ?
C8 C9 C18 C17 177.2(2) . . . . ?
C10 C9 C18 N2 174.3(2) . . . . ?
C8 C9 C18 N2 -6.9(3) . . . . ?
C16 C17 C18 C9 -0.3(4) . . . . ?
C16 C17 C18 N2 -175.6(2) . . . . ?
N3 N2 C18 C9 132.8(2) . . . . ?
C1 N2 C18 C9 -2.7(3) . . . . ?
N3 N2 C18 C17 -51.5(3) . . . . ?
C1 N2 C18 C17 173.0(2) . . . . ?
N1 C1 C19 O3 67.1(2) . . . . ?
N2 C1 C19 O3 -55.8(2) . . . . ?
C8 C1 C19 O3 -170.20(19) . . . . ?
N1 C1 C19 C20 -49.7(3) . . . . ?
N2 C1 C19 C20 -172.52(18) . . . . ?
C8 C1 C19 C20 73.0(3) . . . . ?
N1 C1 C19 C26 -172.19(18) . . . . ?
N2 C1 C19 C26 65.0(2) . . . . ?
C8 C1 C19 C26 -49.5(3) . . . . ?
O3 C19 C20 C21 -140.6(3) . . . . ?
C26 C19 C20 C21 99.5(3) . . . . ?
C1 C19 C20 C21 -22.4(3) . . . . ?
O3 C19 C20 C25 42.0(3) . . . . ?
C26 C19 C20 C25 -78.0(3) . . . . ?
C1 C19 C20 C25 160.1(2) . . . . ?
C25 C20 C21 C22 2.5(4) . . . . ?
C19 C20 C21 C22 -174.9(3) . . . . ?
C20 C21 C22 C23 -1.0(5) . . . . ?
C21 C22 C23 C24 -1.4(5) . . . . ?
C22 C23 C24 C25 2.3(5) . . . . ?
C23 C24 C25 C20 -0.8(5) . . . . ?
C21 C20 C25 C24 -1.6(4) . . . . ?
C19 C20 C25 C24 176.0(3) . . . . ?
O3 C19 C26 C27 -154.9(2) . . . . ?
C20 C19 C26 C27 -39.0(3) . . . . ?
C1 C19 C26 C27 87.0(3) . . . . ?
O3 C19 C26 C31 28.8(3) . . . . ?
C20 C19 C26 C31 144.6(2) . . . . ?
C1 C19 C26 C31 -89.4(3) . . . . ?
C31 C26 C27 C28 2.8(4) . . . . ?
C19 C26 C27 C28 -173.6(2) . . . . ?
C26 C27 C28 C29 -1.2(4) . . . . ?
C27 C28 C29 C30 -1.2(4) . . . . ?
C28 C29 C30 C31 2.1(4) . . . . ?
C29 C30 C31 C26 -0.4(4) . . . . ?
C27 C26 C31 C30 -2.0(4) . . . . ?
C19 C26 C31 C30 174.4(2) . . . . ?
C33 O2 C32 O1 -9.7(6) . . . . ?
C33 O2 C32 N3 174.5(3) . . . . ?
N2 N3 C32 O1 15.7(5) . . . . ?
N2 N3 C32 O2 -168.6(3) . . . . ?
C32 O2 C33 C34 75.4(6) . . . . ?
C35 O4 C36 O4 0(100) . . . 1 ?
O4 O4 C36 C37 0.0(4) 1 . . . ?
C35 O4 C36 C37 155.9(8) . . . . ?
O4 O4 C36 C35 0.0(4) 1 . . . ?
O4 C35 C36 O4 0.000(1) . . . 1 ?
O4 C35 C36 O4 0.000(1) 1 . . . ?
O4 C35 C36 C37 -75.0(19) 1 . . . ?
O4 C35 C36 C37 -75.0(19) . . . . ?
